data_6000027
loop_
_publ_author_name
'Park, H.'
'Barbier, J.'

_publ_section_title
;
 Crystal structures of new gallo-borates MGa2B2O7, m = Sr, Ba
;
_journal_name_full 'Journal of Solid State Chemistry'
_journal_page_first 598
_journal_page_last 602
_journal_paper_doi 10.1006/jssc.2000.8901
_journal_volume 154
_journal_year 2000
_chemical_formula_sum 'B2 Ga2 O7 Sr'
_space_group_IT_number 63
_space_group_name_Hall '-C 2c 2'
_space_group_name_H-M_alt 'C m c m'
_symmetry_space_group_name_Hall '-C 2c 2'
_symmetry_space_group_name_H-M 'C m c m'
_cell_angle_alpha 90.000
_cell_angle_beta 90.000
_cell_angle_gamma 90.000
_cell_formula_units_Z 4
_cell_length_a 11.7260(7)
_cell_length_b 8.3745(4)
_cell_length_c 5.7062(3)
_cell_volume 560.35
_cod_database_code 6000027

loop_
_symmetry_equiv_pos_as_xyz
x,y,z
-x,-y,z+1/2
x,-y,-z
-x,y,-z+1/2
-x,-y,-z
x,y,-z-1/2
-x,y,z
x,-y,z-1/2
x+1/2,y+1/2,z
-x+1/2,-y+1/2,z+1/2
x+1/2,-y+1/2,-z
-x+1/2,y+1/2,-z+1/2
-x+1/2,-y+1/2,-z
x+1/2,y+1/2,-z-1/2
-x+1/2,y+1/2,z
x+1/2,-y+1/2,z-1/2

loop_
_atom_site_label
_atom_site_fract_x
_atom_site_fract_y
_atom_site_fract_z
_atom_site_adp_type
_atom_site_U_iso_or_equiv
Sr 0.5 0.31565(6) 0.25 Uani 0.0131(2)
Ga 0.20901(5) 0.08470(5) 0.25 Uani 0.0107(2)
B 0.3909(5) 0.9027(6) 0.25 Uani 0.0128(8)
O1 0.5 0.8382(6) 0.25 Uani 0.0181(9)
O2 0.1992(3) 0.3041(4) 0.25 Uani 0.0154(6)
O3 0.3692(4) 0.0654(4) 0.25 Uani 0.0124(6)
O4 0.1303(3) 0.0 0.0 Uani 0.0124(5)

loop_
_atom_site_aniso_label
_atom_site_aniso_U_11
_atom_site_aniso_U_12
_atom_site_aniso_U_13
_atom_site_aniso_U_22
_atom_site_aniso_U_23
_atom_site_aniso_U_33
Sr 0.0103(3) 0.0117(3) 0.0173(3) 0.000 0.000 0.000
Ga 0.0069(3) 0.0125(3) 0.0128(3) 0.000 0.000 -0.00028(15)
B 0.004(2) 0.014(2) 0.020(2) 0.000 0.000 -0.0017(15)
O1 0.001(2) 0.016(2) 0.037(3) 0.000 0.000 0.000
O2 0.009(2) 0.0140(13) 0.0238(15) 0.000 0.000 0.0012(11)
O3 0.0074(15) 0.0122(11) 0.0178(13) 0.000 0.000 0.0002(10)
O4 0.0050(13) 0.0187(12) 0.0135(11) -0.0002(10) 0.000 0.000
